data_7123436
loop_
_publ_author_name
'Ghosh, Bidhan'
'Samanta, Rajarshi'

_publ_section_title
;
 Rh(III)-Catalyzed straightforward Arylation of 8-Methyl/ FormylQuinolines
 using Diazo Compounds
;
_journal_name_full 'Chemical Communications'
_journal_paper_doi 10.1039/C9CC02391G
_journal_year 2019
_chemical_formula_sum 'C22 H15 Br0 N O3'
_chemical_formula_weight 341.35
_space_group_crystal_system monoclinic
_space_group_IT_number 14
_space_group_name_Hall '-P 2ybc'
_space_group_name_H-M_alt 'P 1 21/c 1'
_symmetry_space_group_name_Hall '-P 2ybc'
_symmetry_space_group_name_H-M 'P 1 21/c 1'
_atom_sites_solution_hydrogens mixed
_audit_creation_method SHELXL-2014/7
_audit_update_record
;
2019-02-25 deposited with the CCDC.    2019-05-13 downloaded from the CCDC.
;
_cell_angle_alpha 90.00
_cell_angle_beta 104.23(3)
_cell_angle_gamma 90.00
_cell_formula_units_Z 4
_cell_length_a 9.168(2)
_cell_length_b 21.907(4)
_cell_length_c 9.858(2)
_cell_measurement_reflns_used 2486
_cell_measurement_temperature 293(2)
_cell_measurement_theta_max 25.762
_cell_measurement_theta_min 2.829
_cell_volume 1919.2(7)
_computing_cell_refinement 'SAINT 6.45 ( Bruker, 2003)'
_computing_data_collection 'SMART 5.628 (Bruker, 2003)'
_computing_data_reduction 'SAINT 6.45 ( Bruker, 2003)'
_computing_structure_refinement 'SHELXL-2014/7 (Sheldrick, 2014)'
_computing_structure_solution SIR-97
_diffrn_ambient_temperature 293(2)
_diffrn_measured_fraction_theta_full 0.999
_diffrn_measured_fraction_theta_max 0.988
_diffrn_measurement_device_type 'Bruker SMART APEX'
_diffrn_radiation_type MoK\a
_diffrn_radiation_wavelength 0.71073
_diffrn_reflns_av_R_equivalents 0.0473
_diffrn_reflns_av_unetI/netI 0.0402
_diffrn_reflns_Laue_measured_fraction_full 0.999
_diffrn_reflns_Laue_measured_fraction_max 0.988
_diffrn_reflns_limit_h_max 11
_diffrn_reflns_limit_h_min -8
_diffrn_reflns_limit_k_max 26
_diffrn_reflns_limit_k_min -26
_diffrn_reflns_limit_l_max 12
_diffrn_reflns_limit_l_min -10
_diffrn_reflns_number 16173
_diffrn_reflns_point_group_measured_fraction_full 0.999
_diffrn_reflns_point_group_measured_fraction_max 0.988
_diffrn_reflns_theta_full 25.242
_diffrn_reflns_theta_max 25.762
_diffrn_reflns_theta_min 2.829
_exptl_absorpt_coefficient_mu 0.079
_exptl_absorpt_correction_T_max 0.925
_exptl_absorpt_correction_T_min 0.891
_exptl_absorpt_correction_type empirical
_exptl_absorpt_process_details SADABS
_exptl_crystal_colour colourless
_exptl_crystal_density_diffrn 1.181
_exptl_crystal_density_method 'not measured'
_exptl_crystal_description block
_exptl_crystal_F_000 712
_exptl_crystal_size_max 0.15
_exptl_crystal_size_mid 0.11
_exptl_crystal_size_min 0.08
_refine_diff_density_max 0.428
_refine_diff_density_min -0.239
_refine_diff_density_rms 0.072
_refine_ls_extinction_coef 0.023(5)
_refine_ls_extinction_expression Fc^*^=kFc[1+0.001xFc^2^\l^3^/sin(2\q)]^-1/4^
_refine_ls_extinction_method 'SHELXL-2014/7 (Sheldrick 2014'
_refine_ls_goodness_of_fit_ref 0.989
_refine_ls_hydrogen_treatment mixed
_refine_ls_matrix_type full
_refine_ls_number_parameters 240
_refine_ls_number_reflns 3622
_refine_ls_number_restraints 0
_refine_ls_restrained_S_all 0.989
_refine_ls_R_factor_all 0.0966
_refine_ls_R_factor_gt 0.0690
_refine_ls_shift/su_max 0.000
_refine_ls_shift/su_mean 0.000
_refine_ls_structure_factor_coef Fsqd
_refine_ls_weighting_details 'w=1/[\s^2^(Fo^2^)+(0.1546P)^2^+0.2960P] where P=(Fo^2^+2Fc^2^)/3'
_refine_ls_weighting_scheme calc
_refine_ls_wR_factor_gt 0.2068
_refine_ls_wR_factor_ref 0.2267
_reflns_Friedel_coverage 0.000
_reflns_number_gt 2486
_reflns_number_total 3622
_reflns_threshold_expression 'I > 2\s(I)'
_cod_data_source_file c9cc02391g2.cif
_cod_data_source_block BG_1
_cod_original_cell_volume 1919.1(7)
_cod_database_code 7123436
_shelx_shelxl_version_number 2014/7
_shelx_space_group_comment
;
The symmetry employed for this shelxl refinement is uniquely defined
by the following loop, which should always be used as a source of
symmetry information in preference to the above space-group names.
They are only intended as comments.
;

loop_
_space_group_symop_operation_xyz
'x, y, z'
'-x, y+1/2, -z+1/2'
'-x, -y, -z'
'x, -y-1/2, z-1/2'

loop_
_atom_site_label
_atom_site_type_symbol
_atom_site_fract_x
_atom_site_fract_y
_atom_site_fract_z
_atom_site_U_iso_or_equiv
_atom_site_adp_type
_atom_site_occupancy
_atom_site_site_symmetry_order
_atom_site_calc_flag
_atom_site_refinement_flags_posn
_atom_site_refinement_flags_adp
O2 O 0.1801(2) 0.29658(11) 0.1360(2) 0.0618(6) Uani 1 1 d . .
O1 O 0.2565(2) 0.40233(10) 0.1007(2) 0.0644(7) Uani 1 1 d . .
N1 N 0.6591(3) 0.38839(9) 0.1269(2) 0.0452(6) Uani 1 1 d . .
C16 C 0.5231(3) 0.33713(10) 0.4104(2) 0.0353(6) Uani 1 1 d . .
C9 C 0.6187(3) 0.44466(10) 0.1633(2) 0.0358(6) Uani 1 1 d . .
C11 C 0.4025(3) 0.34400(10) 0.2848(3) 0.0369(6) Uani 1 1 d . .
C8 C 0.4805(3) 0.45122(10) 0.2019(2) 0.0384(6) Uani 1 1 d . .
C19 C 0.7587(3) 0.31700(11) 0.6591(3) 0.0376(6) Uani 1 1 d . .
C17 C 0.6264(3) 0.38357(11) 0.4720(3) 0.0406(6) Uani 1 1 d . .
H17 H 0.6171 0.4220 0.4309 0.049 Uiso 1 1 calc R U
C18 C 0.7390(3) 0.37368(11) 0.5895(3) 0.0415(6) Uani 1 1 d . .
H18 H 0.8049 0.4054 0.6247 0.050 Uiso 1 1 calc R U
C4 C 0.7081(3) 0.49753(11) 0.1601(3) 0.0408(6) Uani 1 1 d . .
C10 C 0.3754(3) 0.39793(11) 0.1946(3) 0.0408(6) Uani 1 1 d . .
C15 C 0.5398(3) 0.28023(11) 0.4834(3) 0.0389(6) Uani 1 1 d . .
C20 C 0.6568(3) 0.27158(11) 0.6062(3) 0.0421(6) Uani 1 1 d . .
H20 H 0.6648 0.2342 0.6523 0.051 Uiso 1 1 calc R U
C12 C 0.3012(3) 0.29459(12) 0.2455(3) 0.0456(7) Uani 1 1 d . .
C33 C 0.8887(3) 0.30779(13) 0.7832(3) 0.0471(7) Uani 1 1 d . .
C7 C 0.4335(3) 0.50794(12) 0.2304(3) 0.0493(7) Uani 1 1 d . .
H7 H 0.3407 0.5122 0.2517 0.059 Uiso 1 1 calc R U
C5 C 0.6558(3) 0.55491(12) 0.1942(3) 0.0525(8) Uani 1 1 d . .
H5 H 0.7141 0.5896 0.1930 0.063 Uiso 1 1 calc R U
C14 C 0.4379(3) 0.23164(12) 0.4321(3) 0.0526(8) Uani 1 1 d . .
H14 H 0.4512 0.1942 0.4779 0.063 Uiso 1 1 calc R U
C13 C 0.3224(3) 0.23899(12) 0.3186(3) 0.0548(8) Uani 1 1 d . .
H13 H 0.2560 0.2069 0.2883 0.066 Uiso 1 1 calc R U
C3 C 0.8430(3) 0.48964(13) 0.1205(3) 0.0536(8) Uani 1 1 d . .
H3 H 0.9060 0.5228 0.1193 0.064 Uiso 1 1 calc R U
C1 C 0.7848(3) 0.38415(13) 0.0879(3) 0.0572(8) Uani 1 1 d . .
H1 H 0.8122 0.3460 0.0608 0.069 Uiso 1 1 calc R U
C6 C 0.5226(4) 0.56000(12) 0.2283(3) 0.0582(8) Uani 1 1 d . .
H6 H 0.4896 0.5980 0.2504 0.070 Uiso 1 1 calc R U
C2 C 0.8815(4) 0.43369(15) 0.0842(4) 0.0630(9) Uani 1 1 d . .
H2 H 0.9708 0.4279 0.0570 0.076 Uiso 1 1 calc R U
O10 O 0.9771(2) 0.34975(10) 0.8257(2) 0.0708(7) Uani 1 1 d . .
C34 C 0.9116(3) 0.24712(14) 0.8541(3) 0.0616(9) Uani 1 1 d . .
H34A H 0.8332 0.2197 0.8082 0.092 Uiso 1 1 calc R U
H34B H 1.0074 0.2308 0.8493 0.092 Uiso 1 1 calc R U
H34C H 0.9089 0.2518 0.9503 0.092 Uiso 1 1 calc R U
H2A H 0.187(4) 0.3319(17) 0.104(4) 0.076(11) Uiso 1 1 d . .

loop_
_atom_site_aniso_label
_atom_site_aniso_U_11
_atom_site_aniso_U_22
_atom_site_aniso_U_33
_atom_site_aniso_U_23
_atom_site_aniso_U_13
_atom_site_aniso_U_12
O2 0.0488(12) 0.0572(13) 0.0660(14) 0.0125(11) -0.0111(10) -0.0127(10)
O1 0.0475(12) 0.0649(13) 0.0712(14) 0.0255(11) -0.0037(11) -0.0043(9)
N1 0.0523(14) 0.0351(11) 0.0525(14) 0.0019(9) 0.0211(11) 0.0057(9)
C16 0.0347(13) 0.0343(13) 0.0395(13) -0.0005(10) 0.0142(11) -0.0007(9)
C9 0.0412(14) 0.0318(12) 0.0338(12) 0.0047(10) 0.0079(10) 0.0024(10)
C11 0.0344(13) 0.0335(12) 0.0439(14) 0.0009(10) 0.0115(11) 0.0005(10)
C8 0.0416(14) 0.0344(13) 0.0406(14) 0.0076(10) 0.0125(11) 0.0041(10)
C19 0.0377(14) 0.0411(14) 0.0365(13) -0.0020(10) 0.0142(11) 0.0011(10)
C17 0.0485(16) 0.0319(12) 0.0426(14) 0.0022(10) 0.0134(12) -0.0028(11)
C18 0.0442(15) 0.0386(13) 0.0426(14) -0.0063(11) 0.0122(12) -0.0083(11)
C4 0.0449(15) 0.0389(13) 0.0386(14) 0.0094(11) 0.0107(11) 0.0011(11)
C10 0.0348(14) 0.0420(14) 0.0463(15) 0.0035(11) 0.0113(12) 0.0051(10)
C15 0.0371(14) 0.0340(13) 0.0452(14) 0.0021(10) 0.0093(11) -0.0036(10)
C20 0.0461(15) 0.0349(13) 0.0447(15) 0.0056(11) 0.0100(12) -0.0012(11)
C12 0.0374(14) 0.0458(15) 0.0506(16) 0.0037(12) 0.0049(12) -0.0037(11)
C33 0.0452(15) 0.0536(16) 0.0415(15) -0.0049(12) 0.0090(12) -0.0008(13)
C7 0.0515(17) 0.0441(15) 0.0584(17) 0.0070(13) 0.0253(14) 0.0073(12)
C5 0.072(2) 0.0347(14) 0.0550(17) 0.0046(12) 0.0232(15) -0.0064(13)
C14 0.0509(17) 0.0357(14) 0.0664(18) 0.0134(13) 0.0054(14) -0.0084(12)
C13 0.0474(17) 0.0391(15) 0.0695(19) 0.0043(13) -0.0014(14) -0.0142(12)
C3 0.0472(17) 0.0559(18) 0.0610(18) 0.0172(14) 0.0195(14) -0.0040(13)
C1 0.063(2) 0.0484(16) 0.069(2) 0.0070(14) 0.0331(16) 0.0135(14)
C6 0.083(2) 0.0329(14) 0.0655(19) -0.0010(13) 0.0323(17) 0.0056(14)
C2 0.0536(19) 0.067(2) 0.078(2) 0.0208(17) 0.0358(17) 0.0131(15)
O10 0.0646(14) 0.0649(14) 0.0679(15) -0.0028(11) -0.0125(11) -0.0159(11)
C34 0.0564(19) 0.0659(19) 0.0513(17) 0.0052(15) -0.0081(14) 0.0015(15)

loop_
_atom_type_symbol
_atom_type_description
_atom_type_scat_dispersion_real
_atom_type_scat_dispersion_imag
_atom_type_scat_source
C C 0.0033 0.0016 'International Tables Vol C Tables 4.2.6.8 and 6.1.1.4'
H H 0.0000 0.0000 'International Tables Vol C Tables 4.2.6.8 and 6.1.1.4'
Br Br -0.2901 2.4595 'International Tables Vol C Tables 4.2.6.8 and 6.1.1.4'
N N 0.0061 0.0033 'International Tables Vol C Tables 4.2.6.8 and 6.1.1.4'
O O 0.0106 0.0060 'International Tables Vol C Tables 4.2.6.8 and 6.1.1.4'

loop_
_geom_angle_atom_site_label_1
_geom_angle_atom_site_label_2
_geom_angle_atom_site_label_3
_geom_angle
C12 O2 H2A 102(2)
C1 N1 C9 117.4(2)
C17 C16 C15 115.6(2)
C17 C16 C11 125.4(2)
C15 C16 C11 119.0(2)
N1 C9 C8 118.9(2)
N1 C9 C4 122.4(2)
C8 C9 C4 118.7(2)
C12 C11 C16 117.7(2)
C12 C11 C10 116.6(2)
C16 C11 C10 125.6(2)
C7 C8 C9 119.7(2)
C7 C8 C10 119.0(2)
C9 C8 C10 120.8(2)
C20 C19 C18 117.4(2)
C20 C19 C33 122.8(2)
C18 C19 C33 119.8(2)
C18 C17 C16 122.3(2)
C18 C17 H17 118.8
C16 C17 H17 118.8
C17 C18 C19 122.1(2)
C17 C18 H18 118.9
C19 C18 H18 118.9
C3 C4 C5 123.5(2)
C3 C4 C9 117.4(2)
C5 C4 C9 119.2(2)
O1 C10 C11 120.0(2)
O1 C10 C8 114.1(2)
C11 C10 C8 125.9(2)
C20 C15 C14 119.7(2)
C20 C15 C16 120.8(2)
C14 C15 C16 119.6(2)
C19 C20 C15 121.8(2)
C19 C20 H20 119.1
C15 C20 H20 119.1
O2 C12 C13 115.0(2)
O2 C12 C11 123.4(2)
C13 C12 C11 121.6(2)
O10 C33 C34 120.1(3)
O10 C33 C19 120.2(2)
C34 C33 C19 119.7(2)
C8 C7 C6 121.4(3)
C8 C7 H7 119.3
C6 C7 H7 119.3
C6 C5 C4 120.9(3)
C6 C5 H5 119.6
C4 C5 H5 119.6
C13 C14 C15 121.2(2)
C13 C14 H14 119.4
C15 C14 H14 119.4
C14 C13 C12 120.7(2)
C14 C13 H13 119.6
C12 C13 H13 119.6
C2 C3 C4 119.7(3)
C2 C3 H3 120.2
C4 C3 H3 120.2
N1 C1 C2 124.1(3)
N1 C1 H1 118.0
C2 C1 H1 118.0
C5 C6 C7 120.1(3)
C5 C6 H6 119.9
C7 C6 H6 119.9
C3 C2 C1 119.1(3)
C3 C2 H2 120.5
C1 C2 H2 120.5
C33 C34 H34A 109.5
C33 C34 H34B 109.5
H34A C34 H34B 109.5
C33 C34 H34C 109.5
H34A C34 H34C 109.5
H34B C34 H34C 109.5

loop_
_geom_bond_atom_site_label_1
_geom_bond_atom_site_label_2
_geom_bond_distance
O2 C12 1.345(3)
O2 H2A 0.84(4)
O1 C10 1.248(3)
N1 C1 1.304(3)
N1 C9 1.361(3)
C16 C17 1.421(3)
C16 C15 1.429(3)
C16 C11 1.451(3)
C9 C8 1.417(3)
C9 C4 1.424(3)
C11 C12 1.417(3)
C11 C10 1.463(3)
C8 C7 1.367(3)
C8 C10 1.504(3)
C19 C20 1.377(3)
C19 C18 1.408(3)
C19 C33 1.497(4)
C17 C18 1.366(4)
C17 H17 0.9300
C18 H18 0.9300
C4 C3 1.396(4)
C4 C5 1.415(4)
C15 C20 1.419(4)
C15 C14 1.425(3)
C20 H20 0.9300
C12 C13 1.404(4)
C33 O10 1.229(3)
C33 C34 1.492(4)
C7 C6 1.406(4)
C7 H7 0.9300
C5 C6 1.349(4)
C5 H5 0.9300
C14 C13 1.348(4)
C14 H14 0.9300
C13 H13 0.9300
C3 C2 1.348(4)
C3 H3 0.9300
C1 C2 1.408(4)
C1 H1 0.9300
C6 H6 0.9300
C2 H2 0.9300
C34 H34A 0.9600
C34 H34B 0.9600
C34 H34C 0.9600
